data_4070142
loop_
_publ_author_name
'Caputo, Christine A.'
'Brazeau, Allison L.'
'Hynes, Zachery'
'Price, Jacquelyn T.'
'Tuononen, Heikki M.'
'Jones, Nathan D.'

_publ_section_title
;
 A Cation-Captured Palladium(0) Anion: Synthesis, Structure, and Bonding
 of [PdBr(PPh3)2]&#x2212;Ligated by an N-Heterocyclic Phosphenium Cation
;
_journal_issue 17
_journal_name_full Organometallics
_journal_page_first 5261
_journal_paper_doi 10.1021/om9006278
_journal_volume 28
_journal_year 2009
_chemical_formula_moiety 'C20 H24 Br N2 P'
_chemical_formula_sum 'C20 H24 Br N2 P'
_chemical_formula_weight 403.29
_chemical_name_systematic
; 
 ? 
;
_space_group_IT_number 14
_symmetry_cell_setting monoclinic
_symmetry_space_group_name_Hall '-P 2yn'
_symmetry_space_group_name_H-M 'P 1 21/n 1'
_atom_sites_solution_hydrogens geom
_atom_sites_solution_primary direct
_atom_sites_solution_secondary difmap
_audit_creation_method SHELXL-97
_cell_angle_alpha 90.00
_cell_angle_beta 94.18(3)
_cell_angle_gamma 90.00
_cell_formula_units_Z 4
_cell_length_a 8.2336(16)
_cell_length_b 7.2957(15)
_cell_length_c 32.332(7)
_cell_measurement_reflns_used 14907
_cell_measurement_temperature 150(2)
_cell_measurement_theta_max 27.48
_cell_measurement_theta_min 1.00
_cell_volume 1937.0(7)
_computing_cell_refinement 'Bruker SMART (Bruker, 1997)'
_computing_data_collection 'Bruker SMART (Bruker, 1997)'
_computing_data_reduction 'Bruker SMART (Bruker, 1997)'
_computing_molecular_graphics 'Bruker SHELXTL (Bruker, 1997)'
_computing_publication_material 'Bruker SHELXTL (Bruker, 1997)'
_computing_structure_refinement 'SHELXL-97 (Sheldrick, 1997)'
_computing_structure_solution 'SHELXS-97 (Sheldrick, 1990)'
_diffrn_ambient_temperature 150(2)
_diffrn_measured_fraction_theta_full .972
_diffrn_measured_fraction_theta_max .972
_diffrn_measurement_device_type 'Bruker PLATFORM diffractometer/SMART 1000 CCD area detector'
_diffrn_measurement_method '\w scans'
_diffrn_radiation_monochromator graphite
_diffrn_radiation_source 'fine-focus sealed tube'
_diffrn_radiation_type MoK\a
_diffrn_radiation_wavelength 0.71073
_diffrn_reflns_av_R_equivalents 0.0281
_diffrn_reflns_av_sigmaI/netI 0.0361
_diffrn_reflns_limit_h_max 9
_diffrn_reflns_limit_h_min -9
_diffrn_reflns_limit_k_max 8
_diffrn_reflns_limit_k_min -8
_diffrn_reflns_limit_l_max 38
_diffrn_reflns_limit_l_min -38
_diffrn_reflns_number 5752
_diffrn_reflns_theta_full 25.02
_diffrn_reflns_theta_max 25.02
_diffrn_reflns_theta_min 2.60
_exptl_absorpt_coefficient_mu 2.208
_exptl_absorpt_correction_T_max 0.6082
_exptl_absorpt_correction_T_min 0.2882
_exptl_absorpt_correction_type multi-scan
_exptl_absorpt_process_details 'SADABS (Sheldrick, 1996)'
_exptl_crystal_colour yellow
_exptl_crystal_density_diffrn 1.383
_exptl_crystal_density_method 'not measured'
_exptl_crystal_description plate
_exptl_crystal_F_000 832
_exptl_crystal_size_max 0.75
_exptl_crystal_size_mid 0.40
_exptl_crystal_size_min 0.25
_refine_diff_density_max .469
_refine_diff_density_min -.436
_refine_diff_density_rms .073
_refine_ls_extinction_method none
_refine_ls_goodness_of_fit_ref 1.036
_refine_ls_hydrogen_treatment constr
_refine_ls_matrix_type full
_refine_ls_number_parameters 193
_refine_ls_number_reflns 3332
_refine_ls_number_restraints 0
_refine_ls_restrained_S_all 1.036
_refine_ls_R_factor_all 0.0513
_refine_ls_R_factor_gt 0.0405
_refine_ls_shift/su_max 0.001
_refine_ls_shift/su_mean 0.000
_refine_ls_structure_factor_coef Fsqd
_refine_ls_weighting_details 'calc w=1/[\s^2^(Fo^2^)+(0.0412P)^2^+3.9758P] where P=(Fo^2^+2Fc^2^)/3'
_refine_ls_weighting_scheme calc
_refine_ls_wR_factor_gt 0.0985
_refine_ls_wR_factor_ref 0.1037
_reflns_number_gt 2821
_reflns_number_total 3332
_reflns_threshold_expression >2sigma(I)
_cod_data_source_file om9006278_si_001.cif
_cod_data_source_block 1
_cod_original_sg_symbol_H-M P2(1)/n
_cod_database_code 4070142

loop_
_symmetry_equiv_pos_as_xyz
'x, y, z'
'-x+1/2, y+1/2, -z+1/2'
'-x, -y, -z'
'x-1/2, -y-1/2, z-1/2'

loop_
_atom_site_label
_atom_site_type_symbol
_atom_site_fract_x
_atom_site_fract_y
_atom_site_fract_z
_atom_site_U_iso_or_equiv
_atom_site_adp_type
_atom_site_occupancy
_atom_site_symmetry_multiplicity
_atom_site_calc_flag
_atom_site_refinement_flags
Br1 Br 0.95218(5) 0.52215(5) 0.123879(12) 0.03761(15) Uani 1 1 d .
P1 P 1.20127(11) 0.30454(12) 0.14041(3) 0.0234(2) Uani 1 1 d .
N1 N 1.1975(3) 0.1629(4) 0.09966(8) 0.0236(6) Uani 1 1 d .
C1 C 1.1165(4) -0.0022(4) 0.10594(11) 0.0264(8) Uani 1 1 d .
H1A H 1.0953 -0.0932 0.0852 0.032 Uiso 1 1 calc R
N2 N 1.1209(3) 0.1390(4) 0.16829(8) 0.0226(6) Uani 1 1 d .
C2 C 1.0729(4) -0.0155(4) 0.14482(10) 0.0258(7) Uani 1 1 d .
H2A H 1.0164 -0.1171 0.1552 0.031 Uiso 1 1 calc R
C10 C 1.2685(2) 0.2039(3) 0.06136(5) 0.0232(7) Uani 1 1 d G
C11 C 1.4368(2) 0.2019(3) 0.05997(5) 0.0238(7) Uani 1 1 d G
C12 C 1.50619(18) 0.2347(3) 0.02274(6) 0.0295(8) Uani 1 1 d G
H12A H 1.6212 0.2333 0.0218 0.035 Uiso 1 1 calc R
C13 C 1.4073(2) 0.2694(3) -0.01309(5) 0.0285(8) Uani 1 1 d G
C14 C 1.2389(2) 0.2713(3) -0.01170(5) 0.0322(9) Uani 1 1 d G
H14A H 1.1713 0.2950 -0.0362 0.039 Uiso 1 1 calc R
C15 C 1.16954(17) 0.2386(3) 0.02552(6) 0.0254(7) Uani 1 1 d G
C17 C 1.4848(5) 0.3039(6) -0.05370(11) 0.0421(10) Uani 1 1 d .
H17A H 1.3993 0.3259 -0.0759 0.063 Uiso 1 1 calc R
H17B H 1.5490 0.1966 -0.0607 0.063 Uiso 1 1 calc R
H17C H 1.5560 0.4115 -0.0507 0.063 Uiso 1 1 calc R
C18 C 0.9842(4) 0.2394(6) 0.02566(11) 0.0368(9) Uani 1 1 d .
H18A H 0.9363 0.2660 -0.0023 0.055 Uiso 1 1 calc R
H18B H 0.9506 0.3337 0.0449 0.055 Uiso 1 1 calc R
H18C H 0.9467 0.1191 0.0345 0.055 Uiso 1 1 calc R
C20 C 1.0877(2) 0.1555(3) 0.21137(4) 0.0219(7) Uani 1 1 d G
C21 C 0.9277(2) 0.1604(3) 0.22233(5) 0.0263(7) Uani 1 1 d G
C22 C 0.89527(18) 0.1697(3) 0.26388(6) 0.0288(8) Uani 1 1 d G
H22A H 0.7859 0.1731 0.2714 0.035 Uiso 1 1 calc R
C23 C 1.0230(2) 0.1741(3) 0.29446(4) 0.0241(7) Uani 1 1 d G
C24 C 1.1830(2) 0.1692(3) 0.28349(5) 0.0242(7) Uani 1 1 d G
H24A H 1.2703 0.1722 0.3044 0.029 Uiso 1 1 calc R
C25 C 1.21542(18) 0.1599(3) 0.24195(6) 0.0221(7) Uani 1 1 d G
C26 C 0.7840(4) 0.1569(6) 0.18980(11) 0.0369(9) Uani 1 1 d .
H26A H 0.6819 0.1603 0.2036 0.055 Uiso 1 1 calc R
H26B H 0.7880 0.0444 0.1733 0.055 Uiso 1 1 calc R
H26C H 0.7896 0.2636 0.1716 0.055 Uiso 1 1 calc R
C27 C 0.9882(5) 0.1857(5) 0.33974(10) 0.0340(9) Uani 1 1 d .
H27A H 1.0912 0.1884 0.3570 0.051 Uiso 1 1 calc R
H27B H 0.9246 0.0785 0.3471 0.051 Uiso 1 1 calc R
H27C H 0.9262 0.2975 0.3444 0.051 Uiso 1 1 calc R
C28 C 1.3931(4) 0.1554(5) 0.23163(11) 0.0275(8) Uani 1 1 d .
H28A H 1.4637 0.1608 0.2573 0.041 Uiso 1 1 calc R
H28B H 1.4155 0.2608 0.2141 0.041 Uiso 1 1 calc R
H28C H 1.4143 0.0418 0.2168 0.041 Uiso 1 1 calc R
C19 C 1.5499(4) 0.1695(5) 0.09852(11) 0.0338(9) Uani 1 1 d .
H19A H 1.4853 0.1482 0.1223 0.051 Uiso 1 1 calc R
H19B H 1.6193 0.2774 0.1038 0.051 Uiso 1 1 calc R
H19C H 1.6182 0.0621 0.0943 0.051 Uiso 1 1 calc R

loop_
_atom_site_aniso_label
_atom_site_aniso_U_11
_atom_site_aniso_U_22
_atom_site_aniso_U_33
_atom_site_aniso_U_23
_atom_site_aniso_U_13
_atom_site_aniso_U_12
Br1 0.0437(3) 0.0262(2) 0.0421(2) -0.00374(16) -0.00303(17) 0.00243(16)
P1 0.0296(5) 0.0231(4) 0.0179(4) -0.0022(3) 0.0040(4) -0.0061(4)
N1 0.0287(16) 0.0228(14) 0.0196(14) 0.0003(11) 0.0049(12) -0.0043(12)
C1 0.0306(19) 0.0228(18) 0.0256(18) -0.0026(14) 0.0006(14) -0.0041(14)
N2 0.0257(15) 0.0243(14) 0.0182(14) -0.0002(11) 0.0036(11) -0.0032(12)
C2 0.032(2) 0.0216(17) 0.0238(17) 0.0010(13) 0.0033(14) -0.0064(14)
C10 0.0298(19) 0.0219(17) 0.0183(16) -0.0011(13) 0.0043(14) -0.0033(14)
C11 0.0300(19) 0.0219(17) 0.0195(16) -0.0002(13) 0.0018(14) -0.0012(14)
C12 0.031(2) 0.0312(19) 0.027(2) -0.0020(15) 0.0092(15) -0.0013(15)
C13 0.045(2) 0.0222(17) 0.0198(17) -0.0016(14) 0.0090(16) -0.0025(16)
C14 0.047(2) 0.032(2) 0.0163(17) -0.0017(14) -0.0042(16) 0.0027(17)
C15 0.0281(19) 0.0292(18) 0.0190(17) -0.0033(14) 0.0020(14) -0.0007(15)
C17 0.066(3) 0.036(2) 0.027(2) 0.0002(16) 0.0169(19) -0.001(2)
C18 0.035(2) 0.045(2) 0.030(2) -0.0052(17) -0.0024(16) 0.0045(18)
C20 0.0245(18) 0.0220(17) 0.0192(16) -0.0007(13) 0.0023(13) -0.0021(13)
C21 0.0261(19) 0.0287(18) 0.0241(18) 0.0019(14) 0.0022(14) -0.0028(14)
C22 0.0262(19) 0.034(2) 0.0267(19) 0.0017(15) 0.0081(15) -0.0012(15)
C23 0.033(2) 0.0201(16) 0.0195(16) 0.0006(13) 0.0060(14) 0.0016(14)
C24 0.0288(19) 0.0208(16) 0.0223(17) 0.0000(13) -0.0027(14) -0.0013(14)
C25 0.0222(17) 0.0203(16) 0.0240(17) 0.0011(13) 0.0029(13) -0.0015(13)
C26 0.025(2) 0.059(3) 0.0257(19) 0.0021(18) -0.0005(15) -0.0055(18)
C27 0.047(2) 0.037(2) 0.0189(17) -0.0003(15) 0.0093(16) 0.0059(17)
C28 0.0236(19) 0.0313(19) 0.0280(18) 0.0014(15) 0.0045(14) -0.0011(15)
C19 0.030(2) 0.043(2) 0.0282(19) 0.0017(16) -0.0024(15) 0.0017(17)

loop_
_atom_type_symbol
_atom_type_description
_atom_type_scat_dispersion_real
_atom_type_scat_dispersion_imag
_atom_type_scat_source
C C .0033 .0016 'International Tables Vol C Tables 4.2.6.8 and 6.1.1.4'
H H .0000 .0000 'International Tables Vol C Tables 4.2.6.8 and 6.1.1.4'
N N .0061 .0033 'International Tables Vol C Tables 4.2.6.8 and 6.1.1.4'
P P .1023 .0942 'International Tables Vol C Tables 4.2.6.8 and 6.1.1.4'
Br Br -.2901 2.4595 'International Tables Vol C Tables 4.2.6.8 and 6.1.1.4'

loop_
_geom_angle_atom_site_label_1
_geom_angle_atom_site_label_2
_geom_angle_atom_site_label_3
_geom_angle
N2 P1 N1 89.61(13)
N2 P1 Br1 102.30(10)
N1 P1 Br1 104.16(11)
C1 N1 C10 122.1(2)
C1 N1 P1 113.5(2)
C10 N1 P1 124.3(2)
C2 C1 N1 111.3(3)
C2 C1 H1A 124.4
N1 C1 H1A 124.4
C2 N2 C20 121.6(2)
C2 N2 P1 113.4(2)
C20 N2 P1 124.8(2)
C1 C2 N2 111.6(3)
C1 C2 H2A 124.2
N2 C2 H2A 124.2
C11 C10 C15 120.0
C11 C10 N1 119.61(17)
C15 C10 N1 120.35(17)
C12 C11 C10 120.0
C12 C11 C19 118.09(19)
C10 C11 C19 121.89(19)
C11 C12 C13 120.0
C11 C12 H12A 120.0
C13 C12 H12A 120.0
C14 C13 C12 120.0
C14 C13 C17 120.5(2)
C12 C13 C17 119.5(2)
C15 C14 C13 120.0
C15 C14 H14A 120.0
C13 C14 H14A 120.0
C14 C15 C10 120.0
C14 C15 C18 118.43(19)
C10 C15 C18 121.57(19)
C13 C17 H17A 109.5
C13 C17 H17B 109.5
H17A C17 H17B 109.5
C13 C17 H17C 109.5
H17A C17 H17C 109.5
H17B C17 H17C 109.5
C15 C18 H18A 109.5
C15 C18 H18B 109.5
H18A C18 H18B 109.5
C15 C18 H18C 109.5
H18A C18 H18C 109.5
H18B C18 H18C 109.5
C21 C20 C25 120.0
C21 C20 N2 119.84(16)
C25 C20 N2 120.12(16)
C22 C21 C20 120.0
C22 C21 C26 118.26(18)
C20 C21 C26 121.74(18)
C21 C22 C23 120.0
C21 C22 H22A 120.0
C23 C22 H22A 120.0
C22 C23 C24 120.0
C22 C23 C27 120.2(2)
C24 C23 C27 119.8(2)
C25 C24 C23 120.0
C25 C24 H24A 120.0
C23 C24 H24A 120.0
C24 C25 C20 120.0
C24 C25 C28 117.86(17)
C20 C25 C28 122.14(17)
C21 C26 H26A 109.5
C21 C26 H26B 109.5
H26A C26 H26B 109.5
C21 C26 H26C 109.5
H26A C26 H26C 109.5
H26B C26 H26C 109.5
C23 C27 H27A 109.5
C23 C27 H27B 109.5
H27A C27 H27B 109.5
C23 C27 H27C 109.5
H27A C27 H27C 109.5
H27B C27 H27C 109.5
C25 C28 H28A 109.5
C25 C28 H28B 109.5
H28A C28 H28B 109.5
C25 C28 H28C 109.5
H28A C28 H28C 109.5
H28B C28 H28C 109.5
C11 C19 H19A 109.5
C11 C19 H19B 109.5
H19A C19 H19B 109.5
C11 C19 H19C 109.5
H19A C19 H19C 109.5
H19B C19 H19C 109.5

loop_
_geom_bond_atom_site_label_1
_geom_bond_atom_site_label_2
_geom_bond_distance
Br1 P1 2.6177(11)
P1 N2 1.672(3)
P1 N1 1.673(3)
N1 C1 1.399(4)
N1 C10 1.439(3)
C1 C2 1.336(5)
C1 H1A 0.9500
N2 C2 1.400(4)
N2 C20 1.444(3)
C2 H2A 0.9500
C10 C11 1.3900
C10 C15 1.3900
C11 C12 1.3900
C11 C19 1.519(4)
C12 C13 1.3900
C12 H12A 0.9500
C13 C14 1.3900
C13 C17 1.522(4)
C14 C15 1.3900
C14 H14A 0.9500
C15 C18 1.526(4)
C17 H17A 0.9800
C17 H17B 0.9800
C17 H17C 0.9800
C18 H18A 0.9800
C18 H18B 0.9800
C18 H18C 0.9800
C20 C21 1.3900
C20 C25 1.3900
C21 C22 1.3900
C21 C26 1.525(4)
C22 C23 1.3900
C22 H22A 0.9500
C23 C24 1.3900
C23 C27 1.515(3)
C24 C25 1.3900
C24 H24A 0.9500
C25 C28 1.524(4)
C26 H26A 0.9800
C26 H26B 0.9800
C26 H26C 0.9800
C27 H27A 0.9800
C27 H27B 0.9800
C27 H27C 0.9800
C28 H28A 0.9800
C28 H28B 0.9800
C28 H28C 0.9800
C19 H19A 0.9800
C19 H19B 0.9800
C19 H19C 0.9800

loop_
_geom_torsion_atom_site_label_1
_geom_torsion_atom_site_label_2
_geom_torsion_atom_site_label_3
_geom_torsion_atom_site_label_4
_geom_torsion
N2 P1 N1 C1 7.5(2)
Br1 P1 N1 C1 -95.1(2)
N2 P1 N1 C10 -173.0(2)
Br1 P1 N1 C10 84.4(2)
C10 N1 C1 C2 174.9(3)
P1 N1 C1 C2 -5.6(4)
N1 P1 N2 C2 -7.5(2)
Br1 P1 N2 C2 96.9(2)
N1 P1 N2 C20 178.2(2)
Br1 P1 N2 C20 -77.4(2)
N1 C1 C2 N2 -0.2(4)
C20 N2 C2 C1 -179.7(3)
P1 N2 C2 C1 5.8(4)
C1 N1 C10 C11 -107.4(3)
P1 N1 C10 C11 73.2(3)
C1 N1 C10 C15 70.2(3)
P1 N1 C10 C15 -109.2(2)
C15 C10 C11 C12 0.0
N1 C10 C11 C12 177.6(2)
C15 C10 C11 C19 178.4(3)
N1 C10 C11 C19 -4.0(3)
C10 C11 C12 C13 0.0
C19 C11 C12 C13 -178.5(2)
C11 C12 C13 C14 0.0
C11 C12 C13 C17 -179.6(3)
C12 C13 C14 C15 0.0
C17 C13 C14 C15 179.6(3)
C13 C14 C15 C10 0.0
C13 C14 C15 C18 -179.2(3)
C11 C10 C15 C14 0.0
N1 C10 C15 C14 -177.6(2)
C11 C10 C15 C18 179.2(3)
N1 C10 C15 C18 1.6(3)
C2 N2 C20 C21 -62.9(3)
P1 N2 C20 C21 111.0(2)
C2 N2 C20 C25 114.9(3)
P1 N2 C20 C25 -71.3(3)
C25 C20 C21 C22 0.0
N2 C20 C21 C22 177.7(2)
C25 C20 C21 C26 179.7(3)
N2 C20 C21 C26 -2.6(3)
C20 C21 C22 C23 0.0
C26 C21 C22 C23 -179.7(3)
C21 C22 C23 C24 0.0
C21 C22 C23 C27 179.6(2)
C22 C23 C24 C25 0.0
C27 C23 C24 C25 -179.6(2)
C23 C24 C25 C20 0.0
C23 C24 C25 C28 179.8(2)
C21 C20 C25 C24 0.0
N2 C20 C25 C24 -177.7(2)
C21 C20 C25 C28 -179.8(2)
N2 C20 C25 C28 2.5(3)

loop_
_cod_related_entry_id
_cod_related_entry_database
_cod_related_entry_code
1 ChemSpider 30659753
